data_4072314
loop_
_publ_author_name
'Selby, Jonathan D.'
'Manley, Catherine D.'
'Schwarz, Andrew D.'
'Clot, Eric'
'Mountford, Philip'

_publ_section_title
;
 Titanium Hydrazides Supported by Diamide-Amine and Related Ligands: A
 Combined Experimental and DFT Study
;
_journal_issue 24
_journal_name_full Organometallics
_journal_page_first 6479
_journal_paper_doi 10.1021/om8007597
_journal_volume 27
_journal_year 2008
_chemical_formula_moiety 'C27 H25 Cl2 N5 Ti1'
_chemical_formula_sum 'C27 H25 Cl2 N5 Ti'
_chemical_formula_weight 538.33
_chemical_name_systematic
;
Ti(NNPh2)Cl2(py)3
;
_space_group_IT_number 15
_symmetry_cell_setting monoclinic
_symmetry_space_group_name_Hall '-C 2yc'
_symmetry_space_group_name_H-M 'C 1 2/c 1'
_atom_sites_solution_hydrogens geom
_atom_sites_solution_primary direct
_cell_angle_alpha 90
_cell_angle_beta 93.9572(12)
_cell_angle_gamma 90
_cell_formula_units_Z 4
_cell_length_a 14.0110(4)
_cell_length_b 19.8007(6)
_cell_length_c 9.4425(3)
_cell_measurement_reflns_used 2967
_cell_measurement_temperature 150
_cell_measurement_theta_max 27
_cell_measurement_theta_min 5
_cell_volume 2613.36(14)
_computing_cell_refinement 'DENZO/SCALEPACK (Otwinowski & Minor, 1997)'
_computing_data_collection 'COLLECT (Nonius, 1997-2001).'
_computing_data_reduction 'DENZO/SCALEPACK (Otwinowski & Minor, 1997)'
_computing_molecular_graphics 'CAMERON (Watkin et al., 1996)'
_computing_publication_material 'CRYSTALS (Betteridge et al., 2003)'
_computing_structure_refinement 'CRYSTALS (Betteridge et al., 2003)'
_computing_structure_solution 'SIR92 (Altomare et al., 1994)'
_diffrn_ambient_temperature 150
_diffrn_measured_fraction_theta_full 0.992
_diffrn_measured_fraction_theta_max 0.992
_diffrn_measurement_device_type 'Nonius KappaCCD'
_diffrn_measurement_method \w
_diffrn_radiation_monochromator graphite
_diffrn_radiation_type 'Mo K\a'
_diffrn_radiation_wavelength 0.71073
_diffrn_reflns_av_R_equivalents 0.027
_diffrn_reflns_limit_h_max 18
_diffrn_reflns_limit_h_min -18
_diffrn_reflns_limit_k_max 25
_diffrn_reflns_limit_k_min -25
_diffrn_reflns_limit_l_max 12
_diffrn_reflns_limit_l_min -12
_diffrn_reflns_number 5650
_diffrn_reflns_theta_full 26.929
_diffrn_reflns_theta_max 27.478
_diffrn_reflns_theta_min 5.119
_diffrn_standards_number 0
_exptl_absorpt_coefficient_mu 0.557
_exptl_absorpt_correction_T_max 0.92
_exptl_absorpt_correction_T_min 0.89
_exptl_absorpt_correction_type multi-scan
_exptl_absorpt_process_details 'DENZO/SCALEPACK (Otwinowski & Minor, 1997)'
_exptl_crystal_colour 'dark brown'
_exptl_crystal_density_diffrn 1.368
_exptl_crystal_description block
_exptl_crystal_F_000 1116
_exptl_crystal_size_max 0.20
_exptl_crystal_size_mid 0.20
_exptl_crystal_size_min 0.15
_refine_diff_density_max 0.28
_refine_diff_density_min -0.28
_refine_ls_extinction_coef 23(17)
_refine_ls_extinction_method 'Larson (1970), Equation 22'
_refine_ls_goodness_of_fit_ref 1.1086
_refine_ls_hydrogen_treatment constr
_refine_ls_matrix_type full
_refine_ls_number_parameters 164
_refine_ls_number_reflns 2005
_refine_ls_number_restraints 6
_refine_ls_R_factor_all 0.0574
_refine_ls_R_factor_gt 0.0337
_refine_ls_shift/su_max 0.001727
_refine_ls_structure_factor_coef F
_refine_ls_weighting_details
;
 Method, part 1, Chebychev polynomial, (Watkin, 1994, Prince, 1982) 
 [weight] = 1.0/[A~0~*T~0~(x)+A~1~*T~1~(x) ... +A~n-1~]*T~n-1~(x)] 
 where A~i~ are the Chebychev coefficients listed below and x= Fcalc/Fmax 
 Method = Robust Weighting (Prince, 1982) 
 W = [weight] * [1-(deltaF/6*sigmaF)^2^]^2^ 
 A~i~ are: 
 0.395 0.135 0.161 
;
_refine_ls_weighting_scheme calc
_refine_ls_wR_factor_all 0.0538
_refine_ls_wR_factor_gt 0.0367
_refine_ls_wR_factor_ref 0.0367
_reflns_limit_h_max 18
_reflns_limit_h_min -18
_reflns_limit_k_max 25
_reflns_limit_k_min 0
_reflns_limit_l_max 12
_reflns_limit_l_min 0
_reflns_number_gt 2005
_reflns_number_total 2989
_reflns_threshold_expression I>3.0\s(I)
_oxford_diffrn_Wilson_B_factor 2.44
_oxford_diffrn_Wilson_scale 20.23
_cod_data_source_file om8007597_si_002.cif
_cod_data_source_block compound_7
_cod_depositor_comments
;
The following automatic conversions were performed:

'_symmetry_cell_setting' value 'Monoclinic' changed to 'monoclinic'
according to /home/saulius/struct/CIF-dictionaries/cif_core.dic
dictionary named 'cif_core.dic' version 2.4.1 from 2010-06-29.

Automatic conversion script
Id: cif_fix_values 1715 2011-07-08 13:25:40Z adriana 
;
_cod_original_sg_symbol_H-M 'C 1 2/c 1 '
_cod_original_formula_sum 'C27 H25 Cl2 N5 Ti1'
_cod_database_code 4072314

loop_
_symmetry_equiv_pos_as_xyz
x,y,z
-x,-y,-z
x+1/2,y+1/2,z
-x+1/2,-y+1/2,-z
-x,y,-z+1/2
x,-y,z+1/2
-x+1/2,y+1/2,-z+1/2
x+1/2,-y+1/2,z+1/2

loop_
_atom_site_label
_atom_site_type_symbol
_atom_site_fract_x
_atom_site_fract_y
_atom_site_fract_z
_atom_site_U_iso_or_equiv
_atom_site_occupancy
_atom_site_adp_type
_atom_site_refinement_flags_posn
_atom_site_refinement_flags_adp
Ti1 Ti 0.5000 0.71072(2) 0.7500 0.0239 1.0000 Uani S T
Cl1 Cl 0.54161(4) 0.69634(2) 0.50661(6) 0.0314 1.0000 Uani . .
N1 N 0.5000 0.79794(11) 0.7500 0.0254 1.0000 Uani S T
N2 N 0.5000 0.86659(11) 0.7500 0.0308 1.0000 Uani S T
N3 N 0.34445(12) 0.69641(8) 0.68235(19) 0.0288 1.0000 Uani . .
N4 N 0.5000 0.58940(11) 0.7500 0.0278 1.0000 Uani S T
C1 C 0.57561(15) 0.90078(10) 0.6894(2) 0.0284 1.0000 Uani . .
C2 C 0.62051(16) 0.87143(10) 0.5769(2) 0.0327 1.0000 Uani . .
C3 C 0.6989(2) 0.90299(13) 0.5239(3) 0.0448 1.0000 Uani . .
C4 C 0.7318(2) 0.96432(14) 0.5792(3) 0.0522 1.0000 Uani . .
C5 C 0.68678(19) 0.99347(12) 0.6887(3) 0.0444 1.0000 Uani . .
C6 C 0.60928(16) 0.96225(10) 0.7457(2) 0.0331 1.0000 Uani . .
C7 C 0.27528(16) 0.72500(11) 0.7532(3) 0.0341 1.0000 Uani . .
C8 C 0.17872(16) 0.71976(13) 0.7106(3) 0.0421 1.0000 Uani . .
C9 C 0.15188(17) 0.68333(12) 0.5895(3) 0.0424 1.0000 Uani . .
C10 C 0.22220(17) 0.65324(12) 0.5165(3) 0.0422 1.0000 Uani . .
C11 C 0.31711(16) 0.66069(11) 0.5650(3) 0.0353 1.0000 Uani . .
C12 C 0.56209(19) 0.55402(12) 0.6803(3) 0.0455 1.0000 Uani . .
C13 C 0.5652(2) 0.48412(12) 0.6793(3) 0.0524 1.0000 Uani . .
C14 C 0.500000(7) 0.44777(16) 0.750000(7) 0.0404 1.0000 Uani S T
H21 H 0.5955 0.8280 0.5348 0.0383 1.0000 Uiso R .
H31 H 0.7319 0.8813 0.4451 0.0541 1.0000 Uiso R .
H41 H 0.7884 0.9869 0.5406 0.0619 1.0000 Uiso R .
H51 H 0.7097 1.0381 0.7273 0.0520 1.0000 Uiso R .
H61 H 0.5777 0.9833 0.8266 0.0395 1.0000 Uiso R .
H71 H 0.2945 0.7515 0.8408 0.0411 1.0000 Uiso R .
H81 H 0.1294 0.7420 0.7665 0.0501 1.0000 Uiso R .
H91 H 0.0829 0.6787 0.5561 0.0509 1.0000 Uiso R .
H101 H 0.2049 0.6265 0.4286 0.0496 1.0000 Uiso R .
H111 H 0.3677 0.6387 0.5113 0.0419 1.0000 Uiso R .
H121 H 0.6094 0.5794 0.6261 0.0555 1.0000 Uiso R .
H131 H 0.6138 0.4602 0.6249 0.0634 1.0000 Uiso R .
H141 H 0.5000 0.3973 0.7500 0.0470 1.0000 Uiso RS .

loop_
_atom_site_aniso_label
_atom_site_aniso_U_11
_atom_site_aniso_U_22
_atom_site_aniso_U_33
_atom_site_aniso_U_23
_atom_site_aniso_U_13
_atom_site_aniso_U_12
Ti1 0.0230(3) 0.0191(2) 0.0294(3) 0.0000 0.00098(19) 0.0000
Cl1 0.0363(3) 0.0268(2) 0.0315(3) -0.00176(19) 0.0049(2) -0.00073(19)
N1 0.0241(11) 0.0204(11) 0.0316(12) 0.0000 0.0009(9) 0.0000
N2 0.0236(12) 0.0182(11) 0.0511(16) 0.0000 0.0067(11) 0.0000
N3 0.0274(9) 0.0222(8) 0.0364(10) 0.0006(7) 0.0006(7) -0.0012(6)
N4 0.0251(12) 0.0225(11) 0.0354(14) 0.0000 0.0000(10) 0.0000
C1 0.0287(10) 0.0212(9) 0.0347(11) 0.0061(8) -0.0014(8) 0.0000(7)
C2 0.0366(12) 0.0254(10) 0.0357(12) 0.0035(8) 0.0008(9) -0.0023(8)
C3 0.0548(16) 0.0403(13) 0.0404(14) -0.0002(10) 0.0120(12) -0.0124(11)
C4 0.0632(18) 0.0477(14) 0.0476(15) -0.0002(12) 0.0167(13) -0.0276(13)
C5 0.0571(16) 0.0356(12) 0.0408(13) -0.0009(10) 0.0046(11) -0.0211(11)
C6 0.0394(12) 0.0262(10) 0.0333(12) 0.0021(8) -0.0001(9) -0.0048(9)
C7 0.0300(11) 0.0307(10) 0.0416(12) 0.0003(9) 0.0018(9) 0.0009(8)
C8 0.0289(12) 0.0419(13) 0.0555(15) 0.0077(11) 0.0029(10) 0.0040(9)
C9 0.0287(12) 0.0390(12) 0.0582(16) 0.0112(11) -0.0080(11) -0.0052(9)
C10 0.0380(13) 0.0389(13) 0.0474(14) -0.0013(10) -0.0123(11) -0.0076(10)
C11 0.0337(12) 0.0297(10) 0.0420(13) -0.0052(9) -0.0008(9) -0.0029(9)
C12 0.0459(14) 0.0267(11) 0.0670(18) 0.0046(11) 0.0245(13) 0.0040(10)
C13 0.0614(17) 0.0233(11) 0.076(2) 0.0015(11) 0.0304(15) 0.0091(11)
C14 0.048(2) 0.0240(14) 0.049(2) 0.0000 0.0003(16) 0.0000

loop_
_atom_type_symbol
_atom_type_scat_dispersion_real
_atom_type_scat_dispersion_imag
_atom_type_scat_Cromer_Mann_a1
_atom_type_scat_Cromer_Mann_b1
_atom_type_scat_Cromer_Mann_a2
_atom_type_scat_Cromer_Mann_b2
_atom_type_scat_Cromer_Mann_a3
_atom_type_scat_Cromer_Mann_b3
_atom_type_scat_Cromer_Mann_a4
_atom_type_scat_Cromer_Mann_b4
_atom_type_scat_Cromer_Mann_c
_atom_type_scat_source
C 0.0033 0.0016 2.3100 20.8439 1.0200 10.2075 1.5886 0.5687 0.8650 51.6512 0.2156 'International Tables Vol C 4.2.6.8 and 6.1.1.4'
H 0.0000 0.0000 0.4930 10.5109 0.3229 26.1257 0.1402 3.1424 0.0408 57.7998 0.0030 'International Tables Vol C 4.2.6.8 and 6.1.1.4'
Cl 0.1484 0.1585 11.4604 0.0104 7.1964 1.1662 6.2556 18.5194 1.6455 47.7784 -9.5574 'International Tables Vol C 4.2.6.8 and 6.1.1.4'
N 0.0061 0.0033 12.2126 0.0057 3.1322 9.8933 2.0125 28.9975 1.1663 0.5826 -11.5290 'International Tables Vol C 4.2.6.8 and 6.1.1.4'
Ti 0.2776 0.4457 9.7595 7.8508 7.3558 0.5000 1.6991 35.6338 1.9021 116.1050 1.2807 'International Tables Vol C 4.2.6.8 and 6.1.1.4'

loop_
_geom_angle_atom_site_label_1
_geom_angle_site_symmetry_1
_geom_angle_atom_site_label_2
_geom_angle_atom_site_label_3
_geom_angle_site_symmetry_3
_geom_angle
_geom_angle_publ_flag
N3 5_656 Ti1 Cl1 5_656 90.44(5) yes
N3 5_656 Ti1 Cl1 . 87.86(5) yes
Cl1 5_656 Ti1 Cl1 . 166.52(3) yes
N3 5_656 Ti1 N1 . 97.25(4) yes
Cl1 5_656 Ti1 N1 . 96.738(15) yes
Cl1 . Ti1 N1 . 96.738(15) yes
N3 5_656 Ti1 N3 . 165.51(8) yes
Cl1 5_656 Ti1 N3 . 87.86(5) yes
Cl1 . Ti1 N3 . 90.44(5) yes
N1 . Ti1 N3 . 97.25(4) yes
N3 5_656 Ti1 N4 . 82.75(4) yes
Cl1 5_656 Ti1 N4 . 83.262(15) yes
Cl1 . Ti1 N4 . 83.262(15) yes
N1 . Ti1 N4 . 179.995 yes
N3 . Ti1 N4 . 82.75(4) yes
Ti1 . N1 N2 . 179.992 yes
C1 5_656 N2 N1 . 118.66(11) yes
C1 5_656 N2 C1 . 122.7(2) yes
N1 . N2 C1 . 118.66(11) yes
Ti1 . N3 C7 . 121.69(15) yes
Ti1 . N3 C11 . 121.01(15) yes
C7 . N3 C11 . 117.25(19) yes
Ti1 . N4 C12 5_656 121.87(13) yes
Ti1 . N4 C12 . 121.87(13) yes
C12 5_656 N4 C12 . 116.3(3) yes
N2 . C1 C2 . 119.90(18) yes
N2 . C1 C6 . 120.44(19) yes
C2 . C1 C6 . 119.6(2) yes
C1 . C2 C3 . 119.7(2) yes
C1 . C2 H21 . 119.8 no
C3 . C2 H21 . 120.5 no
C2 . C3 C4 . 120.7(2) yes
C2 . C3 H31 . 119.6 no
C4 . C3 H31 . 119.8 no
C3 . C4 C5 . 119.5(2) yes
C3 . C4 H41 . 120.4 no
C5 . C4 H41 . 120.2 no
C4 . C5 C6 . 121.1(2) yes
C4 . C5 H51 . 119.4 no
C6 . C5 H51 . 119.5 no
C1 . C6 C5 . 119.5(2) yes
C1 . C6 H61 . 119.9 no
C5 . C6 H61 . 120.6 no
N3 . C7 C8 . 123.2(2) yes
N3 . C7 H71 . 118.1 no
C8 . C7 H71 . 118.7 no
C7 . C8 C9 . 118.9(2) yes
C7 . C8 H81 . 120.6 no
C9 . C8 H81 . 120.5 no
C8 . C9 C10 . 118.5(2) yes
C8 . C9 H91 . 120.7 no
C10 . C9 H91 . 120.8 no
C9 . C10 C11 . 119.5(2) yes
C9 . C10 H101 . 120.3 no
C11 . C10 H101 . 120.2 no
C10 . C11 N3 . 122.7(2) yes
C10 . C11 H111 . 118.9 no
N3 . C11 H111 . 118.4 no
N4 . C12 C13 . 123.6(2) yes
N4 . C12 H121 . 118.0 no
C13 . C12 H121 . 118.4 no
C12 . C13 C14 . 119.9(2) yes
C12 . C13 H131 . 120.0 no
C14 . C13 H131 . 120.1 no
C13 5_656 C14 C13 . 116.7(3) yes
C13 5_656 C14 H141 . 121.6 no
C13 . C14 H141 . 121.6 no

loop_
_geom_bond_atom_site_label_1
_geom_bond_atom_site_label_2
_geom_bond_site_symmetry_2
_geom_bond_distance
_geom_bond_publ_flag
Ti1 N3 5_656 2.2464(17) yes
Ti1 Cl1 5_656 2.4265(5) yes
Ti1 Cl1 . 2.4265(5) yes
Ti1 N1 . 1.727(2) yes
Ti1 N3 . 2.2464(17) yes
Ti1 N4 . 2.402(2) yes
N1 N2 . 1.359(3) yes
N2 C1 5_656 1.411(2) yes
N2 C1 . 1.411(2) yes
N3 C7 . 1.341(3) yes
N3 C11 . 1.348(3) yes
N4 C12 5_656 1.327(3) yes
N4 C12 . 1.327(3) yes
C1 C2 . 1.397(3) yes
C1 C6 . 1.397(3) yes
C2 C3 . 1.386(3) yes
C2 H21 . 1.000 no
C3 C4 . 1.388(3) yes
C3 H31 . 1.000 no
C4 C5 . 1.375(4) yes
C4 H41 . 1.000 no
C5 C6 . 1.390(3) yes
C5 H51 . 1.000 no
C6 H61 . 1.000 no
C7 C8 . 1.388(3) yes
C7 H71 . 1.000 no
C8 C9 . 1.382(4) yes
C8 H81 . 1.000 no
C9 C10 . 1.376(4) yes
C9 H91 . 1.000 no
C10 C11 . 1.384(3) yes
C10 H101 . 1.000 no
C11 H111 . 1.000 no
C12 C13 . 1.385(3) yes
C12 H121 . 1.000 no
C13 C14 . 1.372(3) yes
C13 H131 . 1.000 no
C14 H141 . 1.000 no
